data_4020902
loop_
_publ_author_name
'Paul Leong'
'Mark Lautens'

_publ_section_title
;
 Rhodium-Catalyzed Asymmetric Ring Opening of
 Oxabicyclic Alkenes with Sulfur Nucleophiles
;
_journal_name_full 'Journal of Organic Chemistry'
_journal_page_first 2194
_journal_page_last 2196
_journal_paper_doi 10.1021/jo035730e
_journal_volume 69
_journal_year 2004
_chemical_absolute_configuration ad
_chemical_formula_moiety 'C18 H18 O S, 0.25(H2 O)'
_chemical_formula_sum 'C18 H18.5 O1.25 S'
_chemical_formula_weight 286.89
_space_group_IT_number 79
_space_group_name_Hall 'I 4'
_space_group_name_H-M_alt 'I 4'
_symmetry_cell_setting tetragonal
_symmetry_space_group_name_Hall 'I 4'
_symmetry_space_group_name_H-M 'I 4'
_cell_angle_alpha 90.00
_cell_angle_beta 90.00
_cell_angle_gamma 90.00
_cell_formula_units_Z 8
_cell_length_a 18.7908(4)
_cell_length_b 18.7908(4)
_cell_length_c 8.8313(3)
_cell_measurement_temperature 150(1)
_cell_volume 3118.28(14)
_diffrn_ambient_temperature 150(1)
_exptl_crystal_density_diffrn 1.222
_cod_depositor_comments
;
The following automatic conversions were performed:
'_symmetry_cell_setting' value 'Tetragonal' changed to 'tetragonal'
according to '/home/saulius/struct/CIF-dictionaries/cif_core.dic'
dictionary named 'cif_core.dic' version 2.4.1 from 2010-06-29.

Automatic conversion script
Id: cif_fix_enum 1527 2010-12-29 10:47:43Z saulius 
;
_cod_original_formula_sum 'C18 H18.50 O1.25 S'
_cod_database_code 4020902

loop_
_symmetry_equiv_pos_as_xyz
'x, y, z'
'-x, -y, z'
'-y, x, z'
'y, -x, z'
'x+1/2, y+1/2, z+1/2'
'-x+1/2, -y+1/2, z+1/2'
'-y+1/2, x+1/2, z+1/2'
'y+1/2, -x+1/2, z+1/2'

loop_
_atom_site_label
_atom_site_type_symbol
_atom_site_fract_x
_atom_site_fract_y
_atom_site_fract_z
_atom_site_U_iso_or_equiv
_atom_site_adp_type
_atom_site_occupancy
_atom_site_symmetry_multiplicity
_atom_site_calc_flag
_atom_site_refinement_flags
_atom_site_disorder_assembly
_atom_site_disorder_group
S1 S 0.74594(2) 0.30727(2) 0.36655(8) 0.03510(14) Uani 1 1 d . . .
O1 O 0.58746(7) 0.44880(6) 0.44487(19) 0.0374(4) Uani 1 1 d . . .
H1O H 0.5450(16) 0.4260(15) 0.447(4) 0.072(9) Uiso 1 1 d . . .
C1 C 0.64233(9) 0.39930(9) 0.4871(2) 0.0283(4) Uani 1 1 d . . .
H1A H 0.6857 0.4269 0.5164 0.034 Uiso 1 1 calc R . .
C2 C 0.61919(9) 0.35543(9) 0.6210(2) 0.0293(4) Uani 1 1 d . . .
C3 C 0.62664(11) 0.38063(12) 0.7670(3) 0.0423(5) Uani 1 1 d . . .
H3A H 0.6492 0.4252 0.7838 0.051 Uiso 1 1 calc R . .
C4 C 0.60137(12) 0.34145(14) 0.8903(3) 0.0520(6) Uani 1 1 d . . .
H4A H 0.6063 0.3594 0.9904 0.062 Uiso 1 1 calc R . .
C5 C 0.56900(10) 0.27616(12) 0.8651(3) 0.0470(5) Uani 1 1 d . . .
H5A H 0.5527 0.2487 0.9485 0.056 Uiso 1 1 calc R . .
C6 C 0.56037(10) 0.25086(11) 0.7198(3) 0.0390(5) Uani 1 1 d . . .
H6A H 0.5378 0.2062 0.7039 0.047 Uiso 1 1 calc R . .
C7 C 0.58442(9) 0.29013(9) 0.5953(2) 0.0311(4) Uani 1 1 d . . .
C8 C 0.57363(10) 0.26571(10) 0.4404(3) 0.0342(4) Uani 1 1 d . . .
H8A H 0.5419 0.2273 0.4223 0.041 Uiso 1 1 calc R . .
C9 C 0.60661(10) 0.29543(10) 0.3240(2) 0.0350(5) Uani 1 1 d . . .
H9A H 0.5964 0.2797 0.2241 0.042 Uiso 1 1 calc R . .
C10 C 0.66036(8) 0.35404(9) 0.3486(3) 0.0309(4) Uani 1 1 d . . .
H10A H 0.6617 0.3852 0.2569 0.037 Uiso 1 1 calc R . .
C11 C 0.80764(8) 0.37919(8) 0.3512(3) 0.0284(4) Uani 1 1 d . . .
C12 C 0.84263(9) 0.40324(10) 0.4827(2) 0.0307(4) Uani 1 1 d . . .
C13 C 0.89211(9) 0.45825(10) 0.4674(3) 0.0353(5) Uani 1 1 d . . .
H13A H 0.9167 0.4751 0.5544 0.042 Uiso 1 1 calc R . .
C14 C 0.90592(9) 0.48853(10) 0.3285(3) 0.0381(5) Uani 1 1 d . . .
H14A H 0.9392 0.5264 0.3207 0.046 Uiso 1 1 calc R . .
C15 C 0.87166(10) 0.46410(11) 0.2007(3) 0.0379(5) Uani 1 1 d . . .
H15A H 0.8817 0.4854 0.1055 0.046 Uiso 1 1 calc R . .
C16 C 0.82249(10) 0.40870(10) 0.2085(2) 0.0339(4) Uani 1 1 d . . .
C17 C 0.82825(12) 0.37244(13) 0.6360(3) 0.0454(5) Uani 1 1 d . . .
H17A H 0.8579 0.3965 0.7114 0.068 Uiso 1 1 calc R . .
H17B H 0.8394 0.3215 0.6353 0.068 Uiso 1 1 calc R . .
H17C H 0.7779 0.3791 0.6615 0.068 Uiso 1 1 calc R . .
C18 C 0.78915(14) 0.38201(13) 0.0652(3) 0.0503(6) Uani 1 1 d . . .
H18A H 0.8181 0.3968 -0.0216 0.075 Uiso 1 1 calc R . .
H18B H 0.7411 0.4018 0.0554 0.075 Uiso 1 1 calc R . .
H18C H 0.7865 0.3299 0.0682 0.075 Uiso 1 1 calc R . .
O1W O 0.5000 0.5000 1.077(2) 0.082(6) Uani 0.20 4 d SP . .
O2W O 0.5880(8) 0.4892(6) 0.1252(13) 0.092(4) Uani 0.20 1 d P . .

loop_
_atom_site_aniso_label
_atom_site_aniso_U_11
_atom_site_aniso_U_22
_atom_site_aniso_U_33
_atom_site_aniso_U_23
_atom_site_aniso_U_13
_atom_site_aniso_U_12
S1 0.0290(2) 0.0219(2) 0.0544(3) 0.0029(2) 0.0081(2) 0.00146(15)
O1 0.0218(6) 0.0193(6) 0.0712(10) 0.0039(6) -0.0023(6) 0.0009(5)
C1 0.0205(8) 0.0205(8) 0.0440(12) -0.0009(7) -0.0029(7) 0.0002(6)
C2 0.0203(8) 0.0256(8) 0.0421(11) -0.0020(8) -0.0008(8) 0.0007(6)
C3 0.0343(10) 0.0456(12) 0.0470(13) -0.0073(10) -0.0017(9) -0.0072(9)
C4 0.0421(11) 0.0726(15) 0.0412(14) -0.0027(11) -0.0026(10) -0.0054(10)
C5 0.0333(9) 0.0621(12) 0.0455(12) 0.0150(13) -0.0015(11) -0.0045(9)
C6 0.0282(9) 0.0357(10) 0.0531(14) 0.0116(10) 0.0012(9) -0.0021(8)
C7 0.0219(8) 0.0259(8) 0.0454(12) 0.0000(8) -0.0025(8) 0.0020(6)
C8 0.0293(9) 0.0235(8) 0.0498(12) -0.0041(8) -0.0025(9) -0.0036(7)
C9 0.0334(9) 0.0289(9) 0.0427(13) -0.0071(8) -0.0027(8) -0.0026(7)
C10 0.0268(8) 0.0241(7) 0.0420(11) 0.0024(9) -0.0011(8) -0.0003(6)
C11 0.0238(7) 0.0229(7) 0.0384(11) 0.0041(8) 0.0050(8) 0.0042(6)
C12 0.0232(8) 0.0292(9) 0.0398(12) 0.0082(8) -0.0007(8) 0.0085(7)
C13 0.0205(8) 0.0322(9) 0.0531(13) 0.0052(9) -0.0064(8) 0.0043(7)
C14 0.0216(8) 0.0306(9) 0.0622(16) 0.0074(9) 0.0029(9) 0.0007(7)
C15 0.0312(10) 0.0355(10) 0.0470(13) 0.0111(9) 0.0108(9) 0.0019(8)
C16 0.0288(9) 0.0318(9) 0.0411(12) 0.0014(8) 0.0067(9) 0.0048(7)
C17 0.0394(11) 0.0544(13) 0.0425(13) 0.0165(11) -0.0026(10) 0.0050(10)
C18 0.0604(14) 0.0566(14) 0.0340(13) -0.0054(11) 0.0086(11) -0.0090(12)
O1W 0.113(11) 0.113(11) 0.020(9) 0.000 0.000 0.000
O2W 0.151(11) 0.067(6) 0.058(7) 0.010(5) -0.007(7) -0.013(7)

loop_
_geom_bond_atom_site_label_1
_geom_bond_atom_site_label_2
_geom_bond_distance
_geom_bond_site_symmetry_2
_geom_bond_publ_flag
S1 C11 1.7857(16) . ?
S1 C10 1.8393(16) . ?
O1 C1 1.438(2) . ?
C1 C2 1.506(3) . ?
C1 C10 1.528(3) . ?
C2 C3 1.380(3) . ?
C2 C7 1.409(2) . ?
C3 C4 1.398(3) . ?
C4 C5 1.387(3) . ?
C5 C6 1.379(4) . ?
C6 C7 1.399(3) . ?
C7 C8 1.457(3) . ?
C8 C9 1.323(3) . ?
C9 C10 1.510(2) . ?
C11 C16 1.405(3) . ?
C11 C12 1.410(3) . ?
C12 C13 1.397(3) . ?
C12 C17 1.496(3) . ?
C13 C14 1.378(3) . ?
C14 C15 1.378(3) . ?
C15 C16 1.394(3) . ?
C16 C18 1.498(3) . ?
O1W O2W 1.719(15) 3_656 ?
O1W O2W 1.719(15) 1_556 ?
O1W O2W 1.719(15) 2_666 ?
O1W O2W 1.719(15) 4_566 ?
O2W O1W 1.719(15) 1_554 ?
